data_1525536
loop_
_publ_author_name
'van Vucht, J.H.N.'

_publ_section_title
;
 On the crystal structures of some compounds of gallium with potassium,
 rubidium and cesium
;
_journal_name_full 'Journal of the Less-Common Metals'
_journal_page_first 163
_journal_page_last 175
_journal_volume 108
_journal_year 1985
_chemical_formula_sum 'Cs Ga7'
_space_group_IT_number 166
_symmetry_space_group_name_Hall '-R 3 2"'
_symmetry_space_group_name_H-M 'R -3 m :H'
_cell_angle_alpha 90
_cell_angle_beta 90
_cell_angle_gamma 120
_cell_formula_units_Z 6
_cell_length_a 6.62
_cell_length_b 6.62
_cell_length_c 29.045
_cell_volume 1102.346
_citation_journal_id_ASTM JCOMAH
_cod_data_source_file vanVucht_JCOMAH_1985_1387.cif
_cod_data_source_block Cs1Ga7
_cod_original_formula_sum 'Cs1 Ga7'
_cod_database_code 1525536

loop_
_symmetry_equiv_pos_as_xyz
x,y,z
-y,x-y,z
-x+y,-x,z
y,x,-z
-x,-x+y,-z
x-y,-y,-z
-x,-y,-z
y,-x+y,-z
x-y,x,-z
-y,-x,z
x,x-y,z
-x+y,y,z
x+2/3,y+1/3,z+1/3
-y+2/3,x-y+1/3,z+1/3
-x+y+2/3,-x+1/3,z+1/3
y+2/3,x+1/3,-z+1/3
-x+2/3,-x+y+1/3,-z+1/3
x-y+2/3,-y+1/3,-z+1/3
-x+2/3,-y+1/3,-z+1/3
y+2/3,-x+y+1/3,-z+1/3
x-y+2/3,x+1/3,-z+1/3
-y+2/3,-x+1/3,z+1/3
x+2/3,x-y+1/3,z+1/3
-x+y+2/3,y+1/3,z+1/3
x+1/3,y+2/3,z+2/3
-y+1/3,x-y+2/3,z+2/3
-x+y+1/3,-x+2/3,z+2/3
y+1/3,x+2/3,-z+2/3
-x+1/3,-x+y+2/3,-z+2/3
x-y+1/3,-y+2/3,-z+2/3
-x+1/3,-y+2/3,-z+2/3
y+1/3,-x+y+2/3,-z+2/3
x-y+1/3,x+2/3,-z+2/3
-y+1/3,-x+2/3,z+2/3
x+1/3,x-y+2/3,z+2/3
-x+y+1/3,y+2/3,z+2/3

loop_
_atom_site_label
_atom_site_type_symbol
_atom_site_fract_x
_atom_site_fract_y
_atom_site_fract_z
_atom_site_occupancy
_atom_site_U_iso_or_equiv
Ga1 Ga 0 0 0.4602 1 0.0
Ga3 Ga 0.14 0.86 0.0774 1 0.0
Ga2 Ga 0.795 0.205 0.0168 1 0.0
Cs1 Cs 0 0 0.8047 1 0.0
